data_4122270
loop_
_publ_author_name
'Courtemanche, Marc-Andr\'e'
'L\'egar\'e, Marc-Andr\'e'
'Maron, Laurent'
'Fontaine, Fr\'ed\'eric-Georges'

_publ_section_title
;
 Reducing CO2 to Methanol Using Frustrated Lewis Pairs: On the Mechanism
 of Phosphine-Borane-Mediated Hydroboration of CO2.
;
_journal_issue 30
_journal_name_full 'Journal of the American Chemical Society'
_journal_page_first 10708
_journal_page_last 10717
_journal_paper_doi 10.1021/ja5047846
_journal_volume 136
_journal_year 2014
_chemical_formula_moiety 'C25 H20 B O3 P'
_chemical_formula_sum 'C25 H20 B O3 P'
_chemical_formula_weight 410.19
_chemical_name_systematic
;
 ?
;
_space_group_crystal_system orthorhombic
_space_group_IT_number 19
_space_group_name_Hall 'P 2ac 2ab'
_space_group_name_H-M_alt 'P 21 21 21'
_symmetry_space_group_name_Hall 'P 2ac 2ab'
_symmetry_space_group_name_H-M 'P 21 21 21'
_atom_sites_solution_hydrogens geom
_audit_creation_method SHELXL-2013
_cell_angle_alpha 90
_cell_angle_beta 90
_cell_angle_gamma 90
_cell_formula_units_Z 4
_cell_length_a 9.6270(7)
_cell_length_b 12.8045(9)
_cell_length_c 16.2628(12)
_cell_measurement_reflns_used 9934
_cell_measurement_temperature 150(2)
_cell_measurement_theta_max 28.3
_cell_measurement_theta_min 2.5
_cell_volume 2004.7(3)
_computing_cell_refinement 'SMART APEX II'
_computing_data_collection 'SMART APEX II  (Bruker, 2007)'
_computing_data_reduction 'SAINT+ (Bruker, 2007)'
_computing_molecular_graphics 'SHELXTL (Bruker, 2007)'
_computing_publication_material SHELXTL
_computing_structure_refinement 'SHELXL-2013 (Sheldrick, 2013)'
_computing_structure_solution 'SHELXS-2013 (Sheldrick, 2013)'
_diffrn_ambient_temperature 150(2)
_diffrn_measured_fraction_theta_full 1.000
_diffrn_measured_fraction_theta_max 1.000
_diffrn_measurement_device_type 'Bruker APEX II CCD area detector'
_diffrn_measurement_method '\w scans'
_diffrn_radiation_type MoK\a
_diffrn_radiation_wavelength 0.71073
_diffrn_reflns_av_R_equivalents 0.0315
_diffrn_reflns_av_unetI/netI 0.0254
_diffrn_reflns_Laue_measured_fraction_full 1.000
_diffrn_reflns_Laue_measured_fraction_max 1.000
_diffrn_reflns_limit_h_max 12
_diffrn_reflns_limit_h_min -12
_diffrn_reflns_limit_k_max 17
_diffrn_reflns_limit_k_min -17
_diffrn_reflns_limit_l_max 21
_diffrn_reflns_limit_l_min -21
_diffrn_reflns_number 21474
_diffrn_reflns_point_group_measured_fraction_full 1.000
_diffrn_reflns_point_group_measured_fraction_max 1.000
_diffrn_reflns_theta_full 25.242
_diffrn_reflns_theta_max 28.356
_diffrn_reflns_theta_min 2.024
_diffrn_source 'Fine focused sealed X-Ray tube'
_exptl_absorpt_coefficient_mu 0.162
_exptl_absorpt_correction_T_max 0.968
_exptl_absorpt_correction_T_min 0.951
_exptl_absorpt_correction_type multi-scan
_exptl_absorpt_process_details 'SADABS (Sheldrick, 1996)'
_exptl_crystal_colour colorless
_exptl_crystal_density_diffrn 1.359
_exptl_crystal_description block
_exptl_crystal_F_000 856
_exptl_crystal_size_max 0.32
_exptl_crystal_size_mid 0.26
_exptl_crystal_size_min 0.20
_refine_diff_density_max 0.339
_refine_diff_density_min -0.236
_refine_diff_density_rms 0.048
_refine_ls_abs_structure_details
;
 Flack x determined using 1972 quotients [(I+)-(I-)]/[(I+)+(I-)]
 (Parsons and Flack (2004), Acta Cryst. A60, s61).
;
_refine_ls_abs_structure_Flack -0.01(3)
_refine_ls_extinction_method none
_refine_ls_goodness_of_fit_ref 1.043
_refine_ls_hydrogen_treatment constr
_refine_ls_matrix_type full
_refine_ls_number_parameters 271
_refine_ls_number_reflns 5013
_refine_ls_number_restraints 0
_refine_ls_restrained_S_all 1.043
_refine_ls_R_factor_all 0.0363
_refine_ls_R_factor_gt 0.0333
_refine_ls_shift/su_max 0.002
_refine_ls_shift/su_mean 0.000
_refine_ls_structure_factor_coef Fsqd
_refine_ls_weighting_details 'w=1/[\s^2^(Fo^2^)+(0.0526P)^2^+0.3167P] where P=(Fo^2^+2Fc^2^)/3'
_refine_ls_weighting_scheme calc
_refine_ls_wR_factor_gt 0.0831
_refine_ls_wR_factor_ref 0.0855
_reflns_Friedel_coverage 0.768
_reflns_Friedel_fraction_full 1.000
_reflns_Friedel_fraction_max 1.000
_reflns_number_gt 4709
_reflns_number_total 5013
_reflns_threshold_expression 'I > 2\s(I)'
_cod_data_source_file ja5047846_si_002.cif
_cod_data_source_block MA0422
_cod_depositor_comments 'Adding full bibliography for 4122270.cif.'
_cod_database_code 4122270
_shelx_space_group_comment
;
The symmetry employed for this shelxl refinement is uniquely defined
by the following loop, which should always be used as a source of
symmetry information in preference to the above space-group names.
They are only intended as comments.
;
_shelx_estimated_absorpt_t_min 0.6635
_shelx_estimated_absorpt_t_max 0.7457
_shelxl_version_number 2013-4

loop_
_space_group_symop_operation_xyz
'x, y, z'
'-x+1/2, -y, z+1/2'
'-x, y+1/2, -z+1/2'
'x+1/2, -y+1/2, -z'

loop_
_atom_site_label
_atom_site_type_symbol
_atom_site_fract_x
_atom_site_fract_y
_atom_site_fract_z
_atom_site_U_iso_or_equiv
_atom_site_adp_type
_atom_site_occupancy
_atom_site_site_symmetry_order
_atom_site_calc_flag
_atom_site_refinement_flags_posn
_atom_site_refinement_flags_adp
P1 P 0.51767(4) 1.00101(4) 0.18588(3) 0.01604(11) Uani 1 1 d . .
C1 C 0.4510(2) 1.06641(17) 0.09449(12) 0.0234(4) Uani 1 1 d . .
H1A H 0.4198 1.1378 0.1088 0.028 Uiso 1 1 calc R U
H1B H 0.5252 1.0720 0.0526 0.028 Uiso 1 1 calc R U
O1 O 0.33925(14) 1.00865(14) 0.06303(8) 0.0246(3) Uani 1 1 d . .
B1 B 0.2118(2) 1.01673(17) 0.11278(13) 0.0192(4) Uani 1 1 d . .
O2 O 0.10826(16) 0.94389(11) 0.07593(9) 0.0220(3) Uani 1 1 d . .
O3 O 0.14690(14) 1.12388(11) 0.10240(9) 0.0202(3) Uani 1 1 d . .
C2 C 0.00839(18) 1.00373(16) 0.04041(10) 0.0179(3) Uani 1 1 d . .
C3 C -0.1066(2) 0.97035(17) -0.00319(12) 0.0224(4) Uani 1 1 d . .
H3 H -0.1240 0.8981 -0.0114 0.027 Uiso 1 1 calc R U
C4 C -0.1964(2) 1.0458(2) -0.03470(13) 0.0277(5) Uani 1 1 d . .
H4 H -0.2757 1.0245 -0.0652 0.033 Uiso 1 1 calc R U
C5 C -0.1717(2) 1.15176(19) -0.02219(14) 0.0287(5) Uani 1 1 d . .
H5 H -0.2338 1.2020 -0.0445 0.034 Uiso 1 1 calc R U
C6 C -0.0555(2) 1.18496(17) 0.02326(13) 0.0241(4) Uani 1 1 d . .
H6 H -0.0381 1.2571 0.0322 0.029 Uiso 1 1 calc R U
C7 C 0.03236(19) 1.10991(15) 0.05443(11) 0.0179(4) Uani 1 1 d . .
C8 C 0.23670(19) 0.98797(15) 0.20903(11) 0.0170(3) Uani 1 1 d . .
C9 C 0.1208(2) 0.96732(16) 0.25841(13) 0.0216(4) Uani 1 1 d . .
H9 H 0.0307 0.9777 0.2361 0.026 Uiso 1 1 calc R U
C10 C 0.1331(2) 0.93210(18) 0.33886(13) 0.0249(4) Uani 1 1 d . .
H10 H 0.0520 0.9198 0.3706 0.030 Uiso 1 1 calc R U
C11 C 0.2631(2) 0.91473(18) 0.37322(13) 0.0256(4) Uani 1 1 d . .
H11 H 0.2711 0.8888 0.4277 0.031 Uiso 1 1 calc R U
C12 C 0.3810(2) 0.93557(16) 0.32731(12) 0.0216(4) Uani 1 1 d . .
H12 H 0.4706 0.9246 0.3502 0.026 Uiso 1 1 calc R U
C13 C 0.3669(2) 0.97316(14) 0.24641(11) 0.0175(4) Uani 1 1 d . .
C14 C 0.6381(2) 1.08561(15) 0.23697(12) 0.0178(4) Uani 1 1 d . .
C15 C 0.6002(2) 1.14515(16) 0.30501(12) 0.0220(4) Uani 1 1 d . .
H15 H 0.5095 1.1394 0.3276 0.026 Uiso 1 1 calc R U
C16 C 0.6969(2) 1.21321(17) 0.33957(13) 0.0233(4) Uani 1 1 d . .
H16 H 0.6722 1.2535 0.3864 0.028 Uiso 1 1 calc R U
C17 C 0.8285(2) 1.22254(16) 0.30631(13) 0.0226(4) Uani 1 1 d . .
H17 H 0.8946 1.2678 0.3312 0.027 Uiso 1 1 calc R U
C18 C 0.8644(2) 1.16585(18) 0.23662(14) 0.0271(5) Uani 1 1 d . .
H18 H 0.9537 1.1743 0.2127 0.032 Uiso 1 1 calc R U
C19 C 0.7700(2) 1.09692(17) 0.20202(13) 0.0246(4) Uani 1 1 d . .
H19 H 0.7948 1.0575 0.1548 0.030 Uiso 1 1 calc R U
C20 C 0.6093(2) 0.88440(16) 0.15597(13) 0.0220(4) Uani 1 1 d . .
C21 C 0.6966(2) 0.83607(19) 0.21261(18) 0.0354(5) Uani 1 1 d . .
H21 H 0.7085 0.8651 0.2659 0.043 Uiso 1 1 calc R U
C22 C 0.7664(3) 0.7452(2) 0.1909(2) 0.0499(8) Uani 1 1 d . .
H22 H 0.8254 0.7118 0.2296 0.060 Uiso 1 1 calc R U
C23 C 0.7503(3) 0.7035(2) 0.1137(2) 0.0537(9) Uani 1 1 d . .
H23 H 0.7999 0.6422 0.0989 0.064 Uiso 1 1 calc R U
C24 C 0.6625(3) 0.7501(2) 0.05747(19) 0.0439(7) Uani 1 1 d . .
H24 H 0.6506 0.7200 0.0045 0.053 Uiso 1 1 calc R U
C25 C 0.5909(2) 0.84162(18) 0.07831(15) 0.0285(5) Uani 1 1 d . .
H25 H 0.5305 0.8740 0.0398 0.034 Uiso 1 1 calc R U

loop_
_atom_site_aniso_label
_atom_site_aniso_U_11
_atom_site_aniso_U_22
_atom_site_aniso_U_33
_atom_site_aniso_U_23
_atom_site_aniso_U_13
_atom_site_aniso_U_12
P1 0.0140(2) 0.0180(2) 0.0161(2) -0.00018(19) 0.00057(15) 0.00132(19)
C1 0.0200(10) 0.0299(10) 0.0203(9) 0.0073(8) 0.0024(8) 0.0040(8)
O1 0.0197(6) 0.0379(8) 0.0161(6) -0.0001(6) -0.0014(5) 0.0052(7)
B1 0.0173(10) 0.0217(11) 0.0187(9) 0.0009(8) -0.0014(7) 0.0025(8)
O2 0.0256(7) 0.0176(7) 0.0227(7) -0.0012(6) -0.0075(6) 0.0025(6)
O3 0.0181(7) 0.0187(6) 0.0237(7) 0.0015(5) -0.0043(5) -0.0005(5)
C2 0.0175(8) 0.0213(8) 0.0150(8) 0.0022(7) 0.0025(6) 0.0016(8)
C3 0.0196(9) 0.0287(10) 0.0190(9) -0.0007(7) 0.0016(8) -0.0043(8)
C4 0.0168(9) 0.0440(13) 0.0224(10) -0.0001(9) -0.0012(8) 0.0003(9)
C5 0.0216(10) 0.0388(13) 0.0256(10) 0.0073(9) 0.0000(8) 0.0108(9)
C6 0.0239(10) 0.0231(10) 0.0252(10) 0.0037(8) 0.0035(8) 0.0053(8)
C7 0.0151(8) 0.0231(9) 0.0154(8) 0.0013(7) 0.0020(7) -0.0007(7)
C8 0.0175(8) 0.0154(8) 0.0181(8) -0.0018(7) -0.0008(6) 0.0018(7)
C9 0.0180(9) 0.0229(9) 0.0241(9) -0.0010(7) -0.0007(8) 0.0007(7)
C10 0.0220(10) 0.0281(10) 0.0245(10) 0.0005(8) 0.0063(8) -0.0034(8)
C11 0.0290(11) 0.0317(11) 0.0161(9) 0.0029(8) -0.0006(8) -0.0054(9)
C12 0.0210(9) 0.0257(10) 0.0180(9) 0.0012(8) -0.0044(7) -0.0027(8)
C13 0.0162(9) 0.0182(9) 0.0181(8) -0.0005(7) 0.0007(7) -0.0004(7)
C14 0.0160(9) 0.0181(9) 0.0194(8) -0.0006(7) 0.0002(7) -0.0008(7)
C15 0.0180(9) 0.0261(10) 0.0219(9) -0.0022(8) 0.0036(8) 0.0008(7)
C16 0.0245(10) 0.0237(10) 0.0216(9) -0.0057(8) 0.0010(8) 0.0010(8)
C17 0.0219(10) 0.0206(9) 0.0254(10) -0.0019(8) -0.0019(8) -0.0018(7)
C18 0.0184(10) 0.0303(11) 0.0324(11) -0.0058(9) 0.0062(8) -0.0057(9)
C19 0.0208(10) 0.0269(10) 0.0262(10) -0.0069(8) 0.0053(8) -0.0024(8)
C20 0.0158(9) 0.0183(9) 0.0320(10) -0.0018(8) 0.0043(8) 0.0000(7)
C21 0.0249(11) 0.0268(11) 0.0545(15) 0.0008(11) -0.0093(11) 0.0001(9)
C22 0.0230(12) 0.0264(12) 0.100(3) 0.0114(15) -0.0016(15) 0.0063(10)
C23 0.0323(14) 0.0179(10) 0.111(3) -0.0021(14) 0.0339(16) 0.0025(10)
C24 0.0502(16) 0.0263(12) 0.0551(16) -0.0146(11) 0.0367(14) -0.0134(11)
C25 0.0303(11) 0.0232(10) 0.0321(11) -0.0049(9) 0.0137(9) -0.0067(9)

loop_
_atom_type_symbol
_atom_type_description
_atom_type_scat_dispersion_real
_atom_type_scat_dispersion_imag
_atom_type_scat_source
C C 0.0033 0.0016 'International Tables Vol C Tables 4.2.6.8 and 6.1.1.4'
H H 0.0000 0.0000 'International Tables Vol C Tables 4.2.6.8 and 6.1.1.4'
B B 0.0013 0.0007 'International Tables Vol C Tables 4.2.6.8 and 6.1.1.4'
O O 0.0106 0.0060 'International Tables Vol C Tables 4.2.6.8 and 6.1.1.4'
P P 0.1023 0.0942 'International Tables Vol C Tables 4.2.6.8 and 6.1.1.4'

loop_
_geom_angle_atom_site_label_1
_geom_angle_atom_site_label_2
_geom_angle_atom_site_label_3
_geom_angle
C13 P1 C14 112.98(9)
C13 P1 C20 112.36(9)
C14 P1 C20 108.04(9)
C13 P1 C1 104.74(9)
C14 P1 C1 109.17(10)
C20 P1 C1 109.46(10)
O1 C1 P1 108.99(14)
O1 C1 H1A 109.9
P1 C1 H1A 109.9
O1 C1 H1B 109.9
P1 C1 H1B 109.9
H1A C1 H1B 108.3
C1 O1 B1 113.67(15)
O1 B1 O2 106.99(16)
O1 B1 O3 110.20(16)
O2 B1 O3 104.22(15)
O1 B1 C8 112.95(15)
O2 B1 C8 110.11(16)
O3 B1 C8 111.89(16)
C2 O2 B1 106.94(15)
C7 O3 B1 106.16(15)
O2 C2 C3 127.63(19)
O2 C2 C7 111.25(16)
C3 C2 C7 121.11(18)
C2 C3 C4 118.1(2)
C2 C3 H3 121.0
C4 C3 H3 121.0
C5 C4 C3 121.0(2)
C5 C4 H4 119.5
C3 C4 H4 119.5
C4 C5 C6 120.5(2)
C4 C5 H5 119.8
C6 C5 H5 119.8
C7 C6 C5 118.1(2)
C7 C6 H6 120.9
C5 C6 H6 120.9
O3 C7 C6 128.05(19)
O3 C7 C2 110.78(16)
C6 C7 C2 121.16(18)
C9 C8 C13 115.92(17)
C9 C8 B1 118.53(17)
C13 C8 B1 125.32(16)
C10 C9 C8 122.26(19)
C10 C9 H9 118.9
C8 C9 H9 118.9
C11 C10 C9 120.54(19)
C11 C10 H10 119.7
C9 C10 H10 119.7
C12 C11 C10 119.41(18)
C12 C11 H11 120.3
C10 C11 H11 120.3
C11 C12 C13 119.40(18)
C11 C12 H12 120.3
C13 C12 H12 120.3
C8 C13 C12 122.42(17)
C8 C13 P1 117.28(14)
C12 C13 P1 120.28(15)
C15 C14 C19 120.29(18)
C15 C14 P1 122.00(15)
C19 C14 P1 117.51(15)
C16 C15 C14 119.19(18)
C16 C15 H15 120.4
C14 C15 H15 120.4
C17 C16 C15 120.56(19)
C17 C16 H16 119.7
C15 C16 H16 119.7
C16 C17 C18 120.08(19)
C16 C17 H17 120.0
C18 C17 H17 120.0
C19 C18 C17 120.08(19)
C19 C18 H18 120.0
C17 C18 H18 120.0
C18 C19 C14 119.73(19)
C18 C19 H19 120.1
C14 C19 H19 120.1
C25 C20 C21 120.2(2)
C25 C20 P1 120.69(17)
C21 C20 P1 119.05(18)
C22 C21 C20 119.7(3)
C22 C21 H21 120.1
C20 C21 H21 120.1
C23 C22 C21 120.3(3)
C23 C22 H22 119.9
C21 C22 H22 119.9
C22 C23 C24 120.4(2)
C22 C23 H23 119.8
C24 C23 H23 119.8
C23 C24 C25 120.2(3)
C23 C24 H24 119.9
C25 C24 H24 119.9
C20 C25 C24 119.2(2)
C20 C25 H25 120.4
C24 C25 H25 120.4

loop_
_geom_bond_atom_site_label_1
_geom_bond_atom_site_label_2
_geom_bond_distance
P1 C13 1.789(2)
P1 C14 1.791(2)
P1 C20 1.801(2)
P1 C1 1.823(2)
C1 O1 1.402(3)
C1 H1A 0.9900
C1 H1B 0.9900
O1 B1 1.473(3)
B1 O2 1.491(3)
B1 O3 1.517(3)
B1 C8 1.626(3)
O2 C2 1.358(2)
O3 C7 1.362(2)
C2 C3 1.383(3)
C2 C7 1.398(3)
C3 C4 1.394(3)
C3 H3 0.9500
C4 C5 1.393(4)
C4 H4 0.9500
C5 C6 1.407(3)
C5 H5 0.9500
C6 C7 1.377(3)
C6 H6 0.9500
C8 C9 1.400(3)
C8 C13 1.406(3)
C9 C10 1.389(3)
C9 H9 0.9500
C10 C11 1.388(3)
C10 H10 0.9500
C11 C12 1.385(3)
C11 H11 0.9500
C12 C13 1.408(3)
C12 H12 0.9500
C14 C15 1.392(3)
C14 C19 1.399(3)
C15 C16 1.393(3)
C15 H15 0.9500
C16 C17 1.383(3)
C16 H16 0.9500
C17 C18 1.389(3)
C17 H17 0.9500
C18 C19 1.386(3)
C18 H18 0.9500
C19 H19 0.9500
C20 C25 1.388(3)
C20 C21 1.393(3)
C21 C22 1.388(4)
C21 H21 0.9500
C22 C23 1.373(5)
C22 H22 0.9500
C23 C24 1.381(5)
C23 H23 0.9500
C24 C25 1.401(3)
C24 H24 0.9500
C25 H25 0.9500

loop_
_geom_torsion_atom_site_label_1
_geom_torsion_atom_site_label_2
_geom_torsion_atom_site_label_3
_geom_torsion_atom_site_label_4
_geom_torsion
C13 P1 C1 O1 -48.22(16)
C14 P1 C1 O1 -169.47(13)
C20 P1 C1 O1 72.46(15)
P1 C1 O1 B1 73.03(18)
C1 O1 B1 O2 -174.84(15)
C1 O1 B1 O3 72.45(19)
C1 O1 B1 C8 -53.5(2)
O1 B1 O2 C2 -109.83(16)
O3 B1 O2 C2 6.91(19)
C8 B1 O2 C2 127.07(16)
O1 B1 O3 C7 106.38(17)
O2 B1 O3 C7 -8.10(19)
C8 B1 O3 C7 -127.05(16)
B1 O2 C2 C3 178.05(18)
B1 O2 C2 C7 -3.4(2)
O2 C2 C3 C4 -179.91(18)
C7 C2 C3 C4 1.6(3)
C2 C3 C4 C5 -0.5(3)
C3 C4 C5 C6 -0.4(3)
C4 C5 C6 C7 0.2(3)
B1 O3 C7 C6 -175.1(2)
B1 O3 C7 C2 6.5(2)
C5 C6 C7 O3 -177.24(18)
C5 C6 C7 C2 1.0(3)
O2 C2 C7 O3 -2.1(2)
C3 C2 C7 O3 176.57(16)
O2 C2 C7 C6 179.37(17)
C3 C2 C7 C6 -1.9(3)
O1 B1 C8 C9 -164.40(18)
O2 B1 C8 C9 -44.9(2)
O3 B1 C8 C9 70.5(2)
O1 B1 C8 C13 9.9(3)
O2 B1 C8 C13 129.44(19)
O3 B1 C8 C13 -115.2(2)
C13 C8 C9 C10 -1.4(3)
B1 C8 C9 C10 173.45(19)
C8 C9 C10 C11 -0.8(3)
C9 C10 C11 C12 1.8(3)
C10 C11 C12 C13 -0.5(3)
C9 C8 C13 C12 2.6(3)
B1 C8 C13 C12 -171.79(18)
C9 C8 C13 P1 -178.90(15)
B1 C8 C13 P1 6.7(3)
C11 C12 C13 C8 -1.8(3)
C11 C12 C13 P1 179.84(16)
C14 P1 C13 C8 129.21(15)
C20 P1 C13 C8 -108.24(16)
C1 P1 C13 C8 10.49(17)
C14 P1 C13 C12 -52.31(18)
C20 P1 C13 C12 70.24(18)
C1 P1 C13 C12 -171.02(16)
C13 P1 C14 C15 -16.8(2)
C20 P1 C14 C15 -141.70(17)
C1 P1 C14 C15 99.34(18)
C13 P1 C14 C19 168.46(15)
C20 P1 C14 C19 43.53(18)
C1 P1 C14 C19 -75.43(18)
C19 C14 C15 C16 -2.3(3)
P1 C14 C15 C16 -176.94(16)
C14 C15 C16 C17 0.7(3)
C15 C16 C17 C18 1.7(3)
C16 C17 C18 C19 -2.4(3)
C17 C18 C19 C14 0.8(3)
C15 C14 C19 C18 1.6(3)
P1 C14 C19 C18 176.47(17)
C13 P1 C20 C25 99.00(18)
C14 P1 C20 C25 -135.70(16)
C1 P1 C20 C25 -16.9(2)
C13 P1 C20 C21 -79.50(19)
C14 P1 C20 C21 45.8(2)
C1 P1 C20 C21 164.57(18)
C25 C20 C21 C22 0.5(3)
P1 C20 C21 C22 179.04(19)
C20 C21 C22 C23 0.5(4)
C21 C22 C23 C24 -1.3(4)
C22 C23 C24 C25 1.1(4)
C21 C20 C25 C24 -0.7(3)
P1 C20 C25 C24 -179.21(17)
C23 C24 C25 C20 -0.1(3)
